data_4035305
loop_
_publ_author_name
'Regar, Ramprasad'
'Mishra, Ruchika'
'Mondal, Pradip Kumar'
'Sankar, Jeyaraman'

_publ_section_title
;
 Metal-free Annulation at the Ortho- and Bay-Positions of Perylene
 Bisimide Leading to Lateral \p-Extension with Strong NIR Absorption.
;
_journal_issue 16
_journal_name_full 'The Journal of organic chemistry'
_journal_page_first 9547
_journal_page_last 9552
_journal_paper_doi 10.1021/acs.joc.8b01303
_journal_volume 83
_journal_year 2018
_chemical_formula_sum 'C44 H44 Cl2 N4 O4'
_chemical_formula_weight 763.73
_space_group_crystal_system triclinic
_space_group_IT_number 2
_space_group_name_Hall '-P 1'
_space_group_name_H-M_alt 'P -1'
_atom_sites_solution_hydrogens geom
_audit_creation_method SHELXL-2016/6
_cell_angle_alpha 103.712(4)
_cell_angle_beta 97.160(4)
_cell_angle_gamma 109.753(3)
_cell_formula_units_Z 4
_cell_length_a 14.6326(10)
_cell_length_b 15.7476(11)
_cell_length_c 17.7940(14)
_cell_measurement_reflns_used 8589
_cell_measurement_temperature 145(2)
_cell_measurement_theta_max 26.44
_cell_measurement_theta_min 2.37
_cell_volume 3653.8(5)
_computing_cell_refinement 'Bruker SAINT'
_computing_data_collection 'Bruker APEX2'
_computing_data_reduction 'Bruker SAINT'
_computing_molecular_graphics 'Bruker SHELXTL'
_computing_publication_material 'Bruker SHELXTL'
_computing_structure_refinement 'SHELXL-2016/6 (Sheldrick, 2016)'
_computing_structure_solution 'SHELXS-97 (Sheldrick 2008)'
_diffrn_ambient_temperature 145(2)
_diffrn_measured_fraction_theta_full 0.999
_diffrn_measured_fraction_theta_max 0.999
_diffrn_measurement_device_type 'Bruker APEX-II CCD'
_diffrn_measurement_method '\f and \w scans'
_diffrn_radiation_type MoK\a
_diffrn_radiation_wavelength 0.71073
_diffrn_reflns_av_R_equivalents 0.1692
_diffrn_reflns_av_unetI/netI 0.1187
_diffrn_reflns_Laue_measured_fraction_full 0.999
_diffrn_reflns_Laue_measured_fraction_max 0.999
_diffrn_reflns_limit_h_max 17
_diffrn_reflns_limit_h_min -17
_diffrn_reflns_limit_k_max 18
_diffrn_reflns_limit_k_min -18
_diffrn_reflns_limit_l_max 21
_diffrn_reflns_limit_l_min -21
_diffrn_reflns_number 65618
_diffrn_reflns_point_group_measured_fraction_full 0.999
_diffrn_reflns_point_group_measured_fraction_max 0.999
_diffrn_reflns_theta_full 25.000
_diffrn_reflns_theta_max 25.000
_diffrn_reflns_theta_min 2.375
_exptl_absorpt_coefficient_mu 0.230
_exptl_absorpt_correction_T_max 0.7460
_exptl_absorpt_correction_T_min 0.6808
_exptl_absorpt_correction_type multi-scan
_exptl_absorpt_process_details 'SADABS 2014/5'
_exptl_crystal_density_diffrn 1.388
_exptl_crystal_description needle
_exptl_crystal_F_000 1608
_exptl_crystal_size_max 0.200
_exptl_crystal_size_mid 0.100
_exptl_crystal_size_min 0.060
_refine_diff_density_max 1.775
_refine_diff_density_min -1.198
_refine_diff_density_rms 0.104
_refine_ls_extinction_method none
_refine_ls_goodness_of_fit_ref 1.060
_refine_ls_hydrogen_treatment constr
_refine_ls_matrix_type full
_refine_ls_number_parameters 953
_refine_ls_number_reflns 12860
_refine_ls_number_restraints 0
_refine_ls_restrained_S_all 1.060
_refine_ls_R_factor_all 0.1817
_refine_ls_R_factor_gt 0.1047
_refine_ls_shift/su_max 0.000
_refine_ls_shift/su_mean 0.000
_refine_ls_structure_factor_coef Fsqd
_refine_ls_weighting_details 'w=1/[\s^2^(Fo^2^)+(0.1210P)^2^+12.1765P] where P=(Fo^2^+2Fc^2^)/3'
_refine_ls_weighting_scheme calc
_refine_ls_wR_factor_gt 0.2466
_refine_ls_wR_factor_ref 0.2772
_reflns_Friedel_coverage 0.000
_reflns_number_gt 7456
_reflns_number_total 12860
_reflns_threshold_expression 'I > 2\s(I)'
_cod_data_source_file jo8b01303_si_002.cif
_cod_data_source_block Compound2
_cod_database_code 4035305
_shelx_shelxl_version_number 2016/6
_shelx_space_group_comment
;
The symmetry employed for this shelxl refinement is uniquely defined
by the following loop, which should always be used as a source of
symmetry information in preference to the above space-group names.
They are only intended as comments.
;
_shelx_estimated_absorpt_t_min 0.956
_shelx_estimated_absorpt_t_max 0.986

loop_
_space_group_symop_operation_xyz
'x, y, z'
'-x, -y, -z'

loop_
_atom_site_label
_atom_site_type_symbol
_atom_site_fract_x
_atom_site_fract_y
_atom_site_fract_z
_atom_site_U_iso_or_equiv
_atom_site_adp_type
_atom_site_occupancy
_atom_site_site_symmetry_order
_atom_site_calc_flag
_atom_site_refinement_flags_posn
_atom_site_refinement_flags_adp
Cl1 Cl 1.08460(19) -0.02218(19) 0.31450(16) 0.0728(7) Uani 1 1 d . .
Cl2 Cl 0.94089(16) 0.04464(16) 0.38202(14) 0.0597(6) Uani 1 1 d . .
Cl3 Cl 0.83662(14) 0.05771(12) 0.13448(12) 0.0483(5) Uani 1 1 d . .
Cl4 Cl 0.6541(2) 0.0010(2) 0.1879(2) 0.1056(11) Uani 1 1 d . .
O1 O 0.6855(3) 0.2757(3) 0.5819(2) 0.0238(10) Uani 1 1 d . .
O2 O 0.8316(3) 0.1834(3) 0.3840(3) 0.0316(11) Uani 1 1 d . .
O3 O 1.5584(3) 0.7633(3) 0.7478(3) 0.0302(11) Uani 1 1 d . .
O4 O 1.3950(3) 0.8363(3) 0.9396(3) 0.0357(12) Uani 1 1 d . .
O5 O 0.1084(3) 0.8067(3) 1.0980(3) 0.0309(11) Uani 1 1 d . .
O6 O -0.2040(3) 0.6249(3) 0.9533(3) 0.0241(10) Uani 1 1 d . .
O7 O 0.1035(3) 0.1792(3) 0.5519(2) 0.0279(10) Uani 1 1 d . .
O8 O 0.4128(3) 0.4027(3) 0.6706(3) 0.0283(10) Uani 1 1 d . .
N1 N 0.7549(3) 0.2277(3) 0.4811(3) 0.0196(11) Uani 1 1 d . .
N2 N 1.4782(3) 0.8033(3) 0.8443(3) 0.0229(12) Uani 1 1 d . .
N3 N 0.7306(3) 0.6222(3) 0.7223(3) 0.0209(11) Uani 1 1 d . .
N4 N 0.7546(3) 0.4898(3) 0.6453(3) 0.0168(11) Uani 1 1 d . .
N5 N -0.0517(3) 0.7093(3) 1.0357(3) 0.0190(11) Uani 1 1 d . .
N6 N 0.2589(4) 0.2893(3) 0.6115(3) 0.0231(12) Uani 1 1 d . .
N7 N 0.4194(3) 0.7290(3) 1.1624(3) 0.0239(12) Uani 1 1 d . .
N8 N 0.2552(3) 0.7129(3) 1.1090(3) 0.0144(10) Uani 1 1 d . .
C1 C 0.9237(4) 0.5505(4) 0.6653(3) 0.0127(12) Uani 1 1 d . .
C2 C 0.8340(4) 0.4683(4) 0.6243(3) 0.0139(12) Uani 1 1 d . .
C3 C 0.8355(4) 0.3886(4) 0.5738(3) 0.0150(12) Uani 1 1 d . .
C4 C 0.9289(4) 0.3225(4) 0.4897(3) 0.0176(13) Uani 1 1 d . .
C5 C 1.0172(4) 0.3259(4) 0.4676(3) 0.0193(13) Uani 1 1 d . .
H5 H 1.017180 0.277019 0.424410 0.023 Uiso 1 1 calc R U
C6 C 1.1050(4) 0.4004(4) 0.5081(3) 0.0180(13) Uani 1 1 d . .
H6 H 1.165189 0.401607 0.492702 0.022 Uiso 1 1 calc R U
C7 C 1.2932(4) 0.5611(4) 0.5955(4) 0.0204(13) Uani 1 1 d . .
H7 H 1.294316 0.521132 0.546694 0.024 Uiso 1 1 calc R U
C8 C 1.3810(4) 0.6278(4) 0.6440(4) 0.0204(13) Uani 1 1 d . .
H8 H 1.441619 0.634391 0.627320 0.025 Uiso 1 1 calc R U
C9 C 1.3833(4) 0.6854(4) 0.7161(4) 0.0185(13) Uani 1 1 d . .
C10 C 1.2959(4) 0.7328(4) 0.8158(3) 0.0163(13) Uani 1 1 d . .
C11 C 1.2066(4) 0.7215(4) 0.8398(3) 0.0166(12) Uani 1 1 d . .
H11 H 1.207661 0.755551 0.891887 0.020 Uiso 1 1 calc R U
C12 C 1.1167(4) 0.6615(4) 0.7888(3) 0.0146(12) Uani 1 1 d . .
H12 H 1.057040 0.655089 0.806938 0.017 Uiso 1 1 calc R U
C13 C 1.1102(4) 0.6097(3) 0.7114(3) 0.0123(12) Uani 1 1 d . .
C14 C 1.0165(4) 0.5463(4) 0.6567(3) 0.0123(12) Uani 1 1 d . .
C15 C 1.0177(4) 0.4729(4) 0.5934(3) 0.0148(12) Uani 1 1 d . .
C16 C 1.1080(4) 0.4736(4) 0.5709(3) 0.0151(12) Uani 1 1 d . .
C17 C 1.2017(4) 0.5508(4) 0.6166(3) 0.0154(12) Uani 1 1 d . .
C18 C 1.2010(4) 0.6129(4) 0.6878(3) 0.0143(12) Uani 1 1 d . .
C19 C 1.2932(4) 0.6778(4) 0.7399(3) 0.0157(12) Uani 1 1 d . .
C20 C 0.9268(4) 0.3949(4) 0.5511(3) 0.0135(12) Uani 1 1 d . .
C21 C 0.7525(4) 0.2952(4) 0.5467(3) 0.0195(13) Uani 1 1 d . .
C22 C 0.8358(4) 0.2397(4) 0.4452(4) 0.0221(14) Uani 1 1 d . .
C23 C 0.6668(4) 0.1371(4) 0.4470(4) 0.0227(14) Uani 1 1 d . .
H23 H 0.685362 0.099730 0.401967 0.027 Uiso 1 1 calc R U
C24 C 0.5782(5) 0.1514(5) 0.4098(4) 0.0363(17) Uani 1 1 d . .
H24A H 0.599618 0.193977 0.376955 0.044 Uiso 1 1 calc R U
H24B H 0.553119 0.183573 0.452445 0.044 Uiso 1 1 calc R U
C25 C 0.4938(5) 0.0621(4) 0.3587(4) 0.0331(16) Uani 1 1 d . .
H25A H 0.438942 0.077828 0.336762 0.050 Uiso 1 1 calc R U
H25B H 0.517031 0.030371 0.315267 0.050 Uiso 1 1 calc R U
H25C H 0.470440 0.019946 0.390906 0.050 Uiso 1 1 calc R U
C26 C 0.6495(4) 0.0782(4) 0.5038(4) 0.0284(15) Uani 1 1 d . .
H26A H 0.604840 0.012501 0.473269 0.034 Uiso 1 1 calc R U
H26B H 0.614414 0.102974 0.542259 0.034 Uiso 1 1 calc R U
C27 C 0.7428(5) 0.0760(5) 0.5497(4) 0.0372(17) Uani 1 1 d . .
H27A H 0.724471 0.036434 0.584765 0.056 Uiso 1 1 calc R U
H27B H 0.777328 0.049676 0.512503 0.056 Uiso 1 1 calc R U
H27C H 0.786924 0.140353 0.581648 0.056 Uiso 1 1 calc R U
C28 C 1.4806(4) 0.7536(4) 0.7692(4) 0.0231(14) Uani 1 1 d . .
C29 C 1.3909(4) 0.7941(4) 0.8720(4) 0.0228(14) Uani 1 1 d . .
C30 C 1.5752(5) 0.8701(5) 0.9005(5) 0.0372(18) Uani 1 1 d . .
H30 H 1.617613 0.856231 0.863225 0.045 Uiso 1 1 calc R U
C31 C 1.6097(11) 0.8319(10) 0.9556(9) 0.119(5) Uiso 1 1 d . .
H31A H 1.583626 0.849952 1.003035 0.143 Uiso 1 1 calc R U
H31B H 1.682912 0.866225 0.971444 0.143 Uiso 1 1 calc R U
C32 C 1.5917(5) 0.7303(5) 0.9405(4) 0.0383(18) Uani 1 1 d . .
H32A H 1.623315 0.720683 0.987970 0.057 Uiso 1 1 calc R U
H32B H 1.519871 0.693261 0.927724 0.057 Uiso 1 1 calc R U
H32C H 1.620111 0.709689 0.895829 0.057 Uiso 1 1 calc R U
C33 C 1.5977(9) 0.9706(8) 0.8971(8) 0.097(4) Uiso 1 1 d . .
H33A H 1.585345 0.968330 0.840508 0.117 Uiso 1 1 calc R U
H33B H 1.549419 0.993157 0.920970 0.117 Uiso 1 1 calc R U
C34 C 1.6965(8) 1.0400(7) 0.9354(7) 0.095(4) Uani 1 1 d . .
H34A H 1.701426 1.101349 0.928948 0.143 Uiso 1 1 calc R U
H34B H 1.709538 1.045298 0.992043 0.143 Uiso 1 1 calc R U
H34C H 1.745611 1.020369 0.911253 0.143 Uiso 1 1 calc R U
C35 C 0.8950(4) 0.6229(4) 0.7071(3) 0.0133(12) Uani 1 1 d . .
C36 C 0.9551(4) 0.7278(4) 0.7385(3) 0.0151(12) Uani 1 1 d . .
H36A H 1.015035 0.742647 0.715876 0.018 Uiso 1 1 calc R U
H36B H 0.977806 0.745485 0.796859 0.018 Uiso 1 1 calc R U
C37 C 0.8977(4) 0.7870(4) 0.7192(4) 0.0255(15) Uani 1 1 d . .
H37A H 0.860626 0.758467 0.663076 0.031 Uiso 1 1 calc R U
H37B H 0.945926 0.851025 0.724519 0.031 Uiso 1 1 calc R U
C38 C 0.8242(4) 0.7965(4) 0.7714(4) 0.0255(15) Uani 1 1 d . .
H38A H 0.860547 0.847898 0.821395 0.031 Uiso 1 1 calc R U
H38B H 0.773980 0.814554 0.743770 0.031 Uiso 1 1 calc R U
C39 C 0.7714(4) 0.7066(4) 0.7909(4) 0.0225(14) Uani 1 1 d . .
H39A H 0.818842 0.697838 0.830269 0.027 Uiso 1 1 calc R U
H39B H 0.716485 0.713552 0.815868 0.027 Uiso 1 1 calc R U
C40 C 0.6227(4) 0.5721(4) 0.6957(4) 0.0229(14) Uani 1 1 d . .
H40A H 0.590070 0.618216 0.698525 0.028 Uiso 1 1 calc R U
H40B H 0.597755 0.533353 0.730691 0.028 Uiso 1 1 calc R U
C41 C 0.5981(4) 0.5099(4) 0.6120(4) 0.0235(14) Uani 1 1 d . .
H41A H 0.621113 0.549075 0.576843 0.028 Uiso 1 1 calc R U
H41B H 0.525069 0.475722 0.593668 0.028 Uiso 1 1 calc R U
C42 C 0.6484(4) 0.4389(4) 0.6071(3) 0.0200(13) Uani 1 1 d . .
H42A H 0.616919 0.392112 0.634093 0.024 Uiso 1 1 calc R U
H42B H 0.640709 0.404584 0.550814 0.024 Uiso 1 1 calc R U
C43 C 0.7922(4) 0.5822(4) 0.6944(3) 0.0143(12) Uani 1 1 d . .
C44 C 1.0302(6) -0.0022(5) 0.3980(4) 0.0445(19) Uani 1 1 d . .
H44A H 0.999358 -0.062721 0.409503 0.053 Uiso 1 1 calc R U
H44B H 1.083174 0.041816 0.444933 0.053 Uiso 1 1 calc R U
C45 C 0.2212(4) 0.5987(4) 0.9913(3) 0.0136(12) Uani 1 1 d . .
C46 C 0.1822(4) 0.6597(4) 1.0407(3) 0.0167(13) Uani 1 1 d . .
C47 C 0.0869(4) 0.6561(4) 1.0170(3) 0.0150(12) Uani 1 1 d . .
C48 C -0.0763(4) 0.5711(4) 0.9259(3) 0.0147(12) Uani 1 1 d . .
C49 C -0.1385(4) 0.5030(4) 0.8571(3) 0.0168(13) Uani 1 1 d . .
H49 H -0.205978 0.496110 0.842991 0.020 Uiso 1 1 calc R U
C50 C -0.1027(4) 0.4454(4) 0.8093(3) 0.0144(12) Uani 1 1 d . .
H50 H -0.146142 0.398845 0.762351 0.017 Uiso 1 1 calc R U
C51 C -0.0260(4) 0.3156(4) 0.7121(3) 0.0158(12) Uani 1 1 d . .
H51 H -0.096281 0.293429 0.705840 0.019 Uiso 1 1 calc R U
C52 C 0.0141(4) 0.2688(4) 0.6590(3) 0.0186(13) Uani 1 1 d . .
H52 H -0.028737 0.213181 0.618053 0.022 Uiso 1 1 calc R U
C53 C 0.1160(4) 0.3012(4) 0.6639(3) 0.0173(13) Uani 1 1 d . .
C54 C 0.2821(4) 0.4172(4) 0.7308(3) 0.0158(12) Uani 1 1 d . .
C55 C 0.3441(4) 0.4979(4) 0.7912(3) 0.0183(13) Uani 1 1 d . .
H55 H 0.412816 0.525395 0.791481 0.022 Uiso 1 1 calc R U
C56 C 0.3058(4) 0.5387(4) 0.8516(3) 0.0158(12) Uani 1 1 d . .
H56 H 0.349217 0.593618 0.892919 0.019 Uiso 1 1 calc R U
C57 C 0.2053(4) 0.5007(4) 0.8525(3) 0.0129(12) Uani 1 1 d . .
C58 C 0.1643(4) 0.5396(3) 0.9160(3) 0.0120(12) Uani 1 1 d . .
C59 C 0.0608(4) 0.5232(4) 0.8980(3) 0.0119(11) Uiso 1 1 d . .
C60 C -0.0041(4) 0.4535(4) 0.8282(3) 0.0126(12) Uani 1 1 d . .
C61 C 0.0345(4) 0.3951(4) 0.7751(3) 0.0129(12) Uani 1 1 d . .
C62 C 0.1389(4) 0.4257(4) 0.7854(3) 0.0113(11) Uani 1 1 d . .
C63 C 0.1796(4) 0.3808(4) 0.7263(3) 0.0139(12) Uani 1 1 d . .
C64 C 0.0230(4) 0.5830(3) 0.9480(3) 0.0119(12) Uani 1 1 d . .
C65 C 0.0516(4) 0.7300(4) 1.0542(4) 0.0205(13) Uani 1 1 d . .
C66 C -0.1172(4) 0.6345(4) 0.9716(3) 0.0167(13) Uani 1 1 d . .
C67 C -0.0865(4) 0.7828(4) 1.0762(4) 0.0233(14) Uani 1 1 d . .
H67 H -0.029339 0.828416 1.120597 0.028 Uiso 1 1 calc R U
C68 C -0.1049(5) 0.8387(4) 1.0221(4) 0.0312(16) Uani 1 1 d . .
H68A H -0.165697 0.797916 0.980280 0.037 Uiso 1 1 calc R U
H68B H -0.118090 0.892620 1.053271 0.037 Uiso 1 1 calc R U
C69 C -0.0210(5) 0.8764(5) 0.9828(4) 0.0405(18) Uani 1 1 d . .
H69A H -0.039315 0.911610 0.948918 0.061 Uiso 1 1 calc R U
H69B H 0.039264 0.918535 1.023491 0.061 Uiso 1 1 calc R U
H69C H -0.008444 0.823630 0.950346 0.061 Uiso 1 1 calc R U
C70 C -0.1708(5) 0.7420(5) 1.1149(4) 0.0376(18) Uani 1 1 d . .
H70A H -0.232999 0.706755 1.073327 0.045 Uiso 1 1 calc R U
H70B H -0.156381 0.696395 1.139496 0.045 Uiso 1 1 calc R U
C71 C -0.1872(6) 0.8154(6) 1.1774(5) 0.054(2) Uani 1 1 d . .
H71A H -0.242489 0.784268 1.199839 0.081 Uiso 1 1 calc R U
H71B H -0.126535 0.849604 1.219534 0.081 Uiso 1 1 calc R U
H71C H -0.203238 0.859975 1.153292 0.081 Uiso 1 1 calc R U
C72 C 0.1560(4) 0.2513(4) 0.6049(4) 0.0216(14) Uani 1 1 d . .
C73 C 0.3246(4) 0.3718(4) 0.6701(4) 0.0215(14) Uani 1 1 d . .
C74 C 0.3020(5) 0.2396(5) 0.5517(4) 0.0318(16) Uani 1 1 d . .
H74 H 0.239427 0.184052 0.522231 0.038 Uiso 1 1 calc R U
C75 C 0.3196(8) 0.2816(6) 0.4879(5) 0.059(2) Uani 1 1 d . .
H75A H 0.368779 0.347274 0.511773 0.070 Uiso 1 1 calc R U
H75B H 0.256552 0.285491 0.464733 0.070 Uiso 1 1 calc R U
C76 C 0.3551(5) 0.2357(5) 0.4223(4) 0.0403(18) Uani 1 1 d . .
H76A H 0.363484 0.271791 0.384046 0.060 Uiso 1 1 calc R U
H76B H 0.419086 0.233335 0.443268 0.060 Uiso 1 1 calc R U
H76C H 0.306290 0.171238 0.395989 0.060 Uiso 1 1 calc R U
C77 C 0.3558(8) 0.1894(8) 0.5829(7) 0.085(3) Uiso 1 1 d . .
H77A H 0.424136 0.235647 0.609382 0.102 Uiso 1 1 calc R U
H77B H 0.361706 0.143214 0.537051 0.102 Uiso 1 1 calc R U
C78 C 0.3178(5) 0.1374(5) 0.6395(4) 0.0415(18) Uani 1 1 d . .
H78A H 0.363045 0.107411 0.654744 0.062 Uiso 1 1 calc R U
H78B H 0.314109 0.181712 0.686960 0.062 Uiso 1 1 calc R U
H78C H 0.251294 0.088709 0.614182 0.062 Uiso 1 1 calc R U
C79 C 0.3179(4) 0.6151(4) 1.0344(3) 0.0159(12) Uani 1 1 d . .
C80 C 0.3763(4) 0.5521(4) 1.0217(4) 0.0199(13) Uani 1 1 d . .
H80A H 0.427293 0.576834 0.992223 0.024 Uiso 1 1 calc R U
H80B H 0.330584 0.488004 0.988325 0.024 Uiso 1 1 calc R U
C81 C 0.4277(4) 0.5448(4) 1.0984(4) 0.0294(16) Uani 1 1 d . .
H81A H 0.445119 0.488308 1.085911 0.035 Uiso 1 1 calc R U
H81B H 0.380455 0.535767 1.133762 0.035 Uiso 1 1 calc R U
C82 C 0.5222(4) 0.6315(5) 1.1425(4) 0.0323(16) Uani 1 1 d . .
H82A H 0.538907 0.631738 1.198242 0.039 Uiso 1 1 calc R U
H82B H 0.578006 0.626702 1.117906 0.039 Uiso 1 1 calc R U
C83 C 0.5121(4) 0.7244(4) 1.1418(4) 0.0291(15) Uani 1 1 d . .
H83A H 0.569523 0.777323 1.180131 0.035 Uiso 1 1 calc R U
H83B H 0.513897 0.732177 1.088379 0.035 Uiso 1 1 calc R U
C84 C 0.4245(5) 0.7989(5) 1.2330(4) 0.0361(17) Uani 1 1 d . .
H84A H 0.448035 0.862207 1.224975 0.043 Uiso 1 1 calc R U
H84B H 0.472522 0.799781 1.277845 0.043 Uiso 1 1 calc R U
C85 C 0.3234(4) 0.7765(5) 1.2519(4) 0.0297(16) Uani 1 1 d . .
H85A H 0.326984 0.825479 1.300042 0.036 Uiso 1 1 calc R U
H85B H 0.301751 0.714809 1.262873 0.036 Uiso 1 1 calc R U
C86 C 0.2487(4) 0.7728(4) 1.1837(3) 0.0204(13) Uani 1 1 d . .
H86A H 0.180735 0.746974 1.192847 0.024 Uiso 1 1 calc R U
H86B H 0.261910 0.837504 1.180097 0.024 Uiso 1 1 calc R U
C87 C 0.3363(4) 0.6865(4) 1.1035(3) 0.0169(13) Uani 1 1 d . .
C88 C 0.7780(6) 0.0657(6) 0.2120(5) 0.060(2) Uani 1 1 d . .
H88A H 0.809704 0.045306 0.253083 0.072 Uiso 1 1 calc R U
H88B H 0.788896 0.132852 0.235770 0.072 Uiso 1 1 calc R U

loop_
_atom_site_aniso_label
_atom_site_aniso_U_11
_atom_site_aniso_U_22
_atom_site_aniso_U_33
_atom_site_aniso_U_23
_atom_site_aniso_U_13
_atom_site_aniso_U_12
Cl1 0.0780(16) 0.0903(18) 0.0811(18) 0.0454(15) 0.0305(14) 0.0522(14)
Cl2 0.0508(12) 0.0679(14) 0.0607(15) 0.0176(12) 0.0100(11) 0.0252(11)
Cl3 0.0556(12) 0.0307(9) 0.0527(13) 0.0013(9) 0.0274(10) 0.0114(9)
Cl4 0.0639(16) 0.104(2) 0.116(3) 0.0096(19) 0.0509(17) -0.0028(15)
O1 0.026(2) 0.021(2) 0.022(2) 0.0066(19) 0.0126(19) 0.0027(18)
O2 0.036(3) 0.028(2) 0.020(3) -0.006(2) 0.012(2) 0.007(2)
O3 0.013(2) 0.042(3) 0.036(3) 0.014(2) 0.011(2) 0.0087(19)
O4 0.019(2) 0.037(3) 0.032(3) -0.013(2) 0.002(2) 0.004(2)
O5 0.029(2) 0.019(2) 0.036(3) -0.006(2) 0.003(2) 0.011(2)
O6 0.018(2) 0.028(2) 0.032(3) 0.009(2) 0.0115(19) 0.0132(18)
O7 0.027(2) 0.031(2) 0.017(2) -0.007(2) -0.0005(19) 0.012(2)
O8 0.018(2) 0.037(3) 0.030(3) 0.007(2) 0.0125(19) 0.011(2)
N1 0.023(3) 0.013(2) 0.015(3) 0.000(2) 0.007(2) 0.000(2)
N2 0.012(2) 0.021(3) 0.028(3) 0.001(2) 0.003(2) 0.003(2)
N3 0.010(2) 0.019(3) 0.027(3) -0.001(2) 0.007(2) 0.003(2)
N4 0.009(2) 0.016(2) 0.021(3) 0.002(2) 0.006(2) 0.0015(19)
N5 0.022(3) 0.024(3) 0.019(3) 0.005(2) 0.013(2) 0.015(2)
N6 0.029(3) 0.027(3) 0.018(3) 0.004(2) 0.014(2) 0.015(2)
N7 0.015(3) 0.027(3) 0.018(3) -0.005(2) -0.002(2) 0.003(2)
N8 0.016(2) 0.016(2) 0.011(3) 0.003(2) 0.005(2) 0.007(2)
C1 0.015(3) 0.015(3) 0.010(3) 0.006(2) 0.005(2) 0.005(2)
C2 0.016(3) 0.016(3) 0.010(3) 0.006(2) 0.003(2) 0.005(2)
C3 0.019(3) 0.010(3) 0.015(3) 0.004(2) 0.009(2) 0.003(2)
C4 0.026(3) 0.011(3) 0.014(3) 0.005(2) 0.003(3) 0.005(2)
C5 0.032(3) 0.022(3) 0.009(3) 0.004(3) 0.008(3) 0.016(3)
C6 0.024(3) 0.023(3) 0.015(3) 0.009(3) 0.013(3) 0.013(3)
C7 0.022(3) 0.034(3) 0.016(3) 0.011(3) 0.012(3) 0.019(3)
C8 0.020(3) 0.030(3) 0.021(3) 0.013(3) 0.012(3) 0.016(3)
C9 0.016(3) 0.019(3) 0.025(4) 0.013(3) 0.009(3) 0.006(2)
C10 0.018(3) 0.009(3) 0.023(3) 0.005(2) 0.008(3) 0.005(2)
C11 0.022(3) 0.018(3) 0.014(3) 0.005(2) 0.010(3) 0.010(3)
C12 0.018(3) 0.015(3) 0.018(3) 0.006(2) 0.008(2) 0.012(2)
C13 0.019(3) 0.010(3) 0.014(3) 0.010(2) 0.008(2) 0.006(2)
C14 0.012(3) 0.014(3) 0.015(3) 0.006(2) 0.006(2) 0.007(2)
C15 0.020(3) 0.012(3) 0.013(3) 0.006(2) 0.007(2) 0.004(2)
C16 0.021(3) 0.020(3) 0.013(3) 0.011(3) 0.010(2) 0.013(3)
C17 0.016(3) 0.019(3) 0.017(3) 0.011(3) 0.007(2) 0.008(2)
C18 0.014(3) 0.020(3) 0.015(3) 0.009(3) 0.008(2) 0.010(2)
C19 0.019(3) 0.016(3) 0.020(3) 0.011(3) 0.009(2) 0.011(2)
C20 0.020(3) 0.013(3) 0.008(3) 0.002(2) 0.007(2) 0.008(2)
C21 0.027(3) 0.017(3) 0.017(3) 0.009(3) 0.007(3) 0.008(3)
C22 0.027(3) 0.019(3) 0.021(4) 0.006(3) 0.006(3) 0.010(3)
C23 0.025(3) 0.014(3) 0.017(3) -0.002(3) -0.002(3) 0.000(3)
C24 0.038(4) 0.029(4) 0.038(4) 0.010(3) -0.007(3) 0.012(3)
C25 0.034(4) 0.028(4) 0.029(4) 0.002(3) -0.003(3) 0.010(3)
C26 0.026(3) 0.017(3) 0.034(4) 0.008(3) -0.001(3) 0.002(3)
C27 0.027(4) 0.035(4) 0.049(5) 0.017(4) 0.003(3) 0.009(3)
C28 0.018(3) 0.026(3) 0.028(4) 0.012(3) 0.010(3) 0.009(3)
C29 0.021(3) 0.015(3) 0.029(4) 0.008(3) 0.005(3) 0.002(3)
C30 0.019(3) 0.033(4) 0.048(5) 0.010(3) 0.001(3) 0.000(3)
C32 0.025(4) 0.042(4) 0.040(5) 0.005(4) 0.000(3) 0.009(3)
C34 0.086(8) 0.065(7) 0.093(9) 0.001(6) 0.016(7) -0.005(6)
C35 0.010(3) 0.017(3) 0.011(3) 0.002(2) 0.005(2) 0.004(2)
C36 0.010(3) 0.016(3) 0.017(3) 0.002(2) 0.004(2) 0.005(2)
C37 0.023(3) 0.017(3) 0.038(4) 0.008(3) 0.009(3) 0.009(3)
C38 0.024(3) 0.025(3) 0.030(4) 0.000(3) 0.009(3) 0.017(3)
C39 0.017(3) 0.033(3) 0.021(3) 0.003(3) 0.014(3) 0.014(3)
C40 0.009(3) 0.030(3) 0.034(4) 0.012(3) 0.009(3) 0.009(3)
C41 0.013(3) 0.028(3) 0.031(4) 0.011(3) 0.010(3) 0.005(3)
C42 0.014(3) 0.026(3) 0.013(3) 0.002(3) 0.006(2) 0.001(3)
C43 0.015(3) 0.019(3) 0.012(3) 0.005(2) 0.008(2) 0.008(2)
C44 0.057(5) 0.045(4) 0.025(4) 0.003(3) 0.000(4) 0.019(4)
C45 0.017(3) 0.015(3) 0.016(3) 0.011(2) 0.013(2) 0.008(2)
C46 0.019(3) 0.017(3) 0.015(3) 0.006(3) 0.010(3) 0.006(2)
C47 0.021(3) 0.014(3) 0.016(3) 0.010(2) 0.010(2) 0.008(2)
C48 0.020(3) 0.017(3) 0.016(3) 0.013(3) 0.014(3) 0.010(2)
C49 0.016(3) 0.021(3) 0.021(3) 0.013(3) 0.010(3) 0.008(2)
C50 0.016(3) 0.014(3) 0.013(3) 0.005(2) 0.006(2) 0.006(2)
C51 0.017(3) 0.022(3) 0.010(3) 0.009(3) 0.008(2) 0.004(2)
C52 0.016(3) 0.021(3) 0.018(3) 0.005(3) 0.003(2) 0.006(2)
C53 0.024(3) 0.016(3) 0.017(3) 0.008(3) 0.008(3) 0.009(2)
C54 0.015(3) 0.026(3) 0.012(3) 0.009(3) 0.010(2) 0.009(3)
C55 0.014(3) 0.021(3) 0.019(3) 0.009(3) 0.004(3) 0.004(2)
C56 0.014(3) 0.018(3) 0.019(3) 0.009(3) 0.004(2) 0.007(2)
C57 0.014(3) 0.014(3) 0.015(3) 0.009(2) 0.005(2) 0.006(2)
C58 0.012(3) 0.010(3) 0.018(3) 0.006(2) 0.005(2) 0.007(2)
C60 0.015(3) 0.015(3) 0.013(3) 0.010(2) 0.008(2) 0.007(2)
C61 0.016(3) 0.015(3) 0.011(3) 0.009(2) 0.004(2) 0.006(2)
C62 0.016(3) 0.013(3) 0.008(3) 0.006(2) 0.007(2) 0.006(2)
C63 0.020(3) 0.015(3) 0.012(3) 0.011(2) 0.008(2) 0.006(2)
C64 0.014(3) 0.012(3) 0.015(3) 0.011(2) 0.008(2) 0.004(2)
C65 0.031(3) 0.024(3) 0.017(3) 0.010(3) 0.015(3) 0.018(3)
C66 0.021(3) 0.017(3) 0.018(3) 0.011(3) 0.011(3) 0.009(3)
C67 0.028(3) 0.024(3) 0.022(4) 0.005(3) 0.011(3) 0.015(3)
C68 0.041(4) 0.029(4) 0.029(4) 0.008(3) 0.010(3) 0.021(3)
C69 0.056(5) 0.026(4) 0.042(5) 0.016(3) 0.016(4) 0.014(3)
C70 0.056(5) 0.052(4) 0.034(4) 0.027(4) 0.033(4) 0.038(4)
C71 0.060(5) 0.063(5) 0.043(5) 0.004(4) 0.034(4) 0.028(4)
C72 0.028(3) 0.029(3) 0.017(3) 0.011(3) 0.012(3) 0.018(3)
C73 0.022(3) 0.028(3) 0.022(4) 0.011(3) 0.014(3) 0.013(3)
C74 0.033(4) 0.048(4) 0.025(4) 0.006(3) 0.018(3) 0.027(3)
C75 0.109(7) 0.061(5) 0.040(5) 0.031(4) 0.052(5) 0.052(5)
C76 0.047(4) 0.062(5) 0.021(4) 0.009(4) 0.019(3) 0.030(4)
C78 0.047(4) 0.049(5) 0.037(5) 0.016(4) 0.010(4) 0.027(4)
C79 0.012(3) 0.016(3) 0.017(3) 0.001(3) 0.005(2) 0.005(2)
C80 0.018(3) 0.022(3) 0.021(3) 0.007(3) 0.008(3) 0.008(3)
C81 0.022(3) 0.033(4) 0.032(4) 0.002(3) -0.003(3) 0.017(3)
C82 0.021(3) 0.043(4) 0.027(4) -0.001(3) -0.003(3) 0.016(3)
C83 0.016(3) 0.032(4) 0.027(4) -0.002(3) 0.006(3) 0.000(3)
C84 0.028(4) 0.040(4) 0.020(4) -0.013(3) -0.002(3) 0.005(3)
C85 0.028(3) 0.036(4) 0.015(3) -0.005(3) 0.007(3) 0.008(3)
C86 0.026(3) 0.019(3) 0.012(3) -0.001(3) 0.009(3) 0.006(3)
C87 0.019(3) 0.015(3) 0.020(3) 0.010(3) 0.008(3) 0.006(2)
C88 0.076(6) 0.044(5) 0.054(6) 0.009(4) 0.035(5) 0.012(4)

loop_
_atom_type_symbol
_atom_type_description
_atom_type_scat_dispersion_real
_atom_type_scat_dispersion_imag
_atom_type_scat_source
C C 0.0033 0.0016 'International Tables Vol C Tables 4.2.6.8 and 6.1.1.4'
H H 0.0000 0.0000 'International Tables Vol C Tables 4.2.6.8 and 6.1.1.4'
N N 0.0061 0.0033 'International Tables Vol C Tables 4.2.6.8 and 6.1.1.4'
O O 0.0106 0.0060 'International Tables Vol C Tables 4.2.6.8 and 6.1.1.4'
Cl Cl 0.1484 0.1585 'International Tables Vol C Tables 4.2.6.8 and 6.1.1.4'

loop_
_geom_angle_atom_site_label_1
_geom_angle_atom_site_label_2
_geom_angle_atom_site_label_3
_geom_angle
C21 N1 C22 123.7(5)
C21 N1 C23 118.9(5)
C22 N1 C23 117.4(5)
C28 N2 C29 124.3(5)
C28 N2 C30 118.5(5)
C29 N2 C30 117.3(5)
C43 N3 C39 118.8(4)
C43 N3 C40 120.5(5)
C39 N3 C40 119.4(4)
C43 N4 C2 107.9(4)
C43 N4 C42 122.3(4)
C2 N4 C42 127.6(4)
C66 N5 C65 122.9(5)
C66 N5 C67 118.9(4)
C65 N5 C67 116.9(5)
C72 N6 C73 124.1(5)
C72 N6 C74 118.2(5)
C73 N6 C74 117.7(5)
C87 N7 C84 121.1(5)
C87 N7 C83 116.8(5)
C84 N7 C83 119.3(5)
C46 N8 C87 107.7(4)
C46 N8 C86 129.6(4)
C87 N8 C86 121.5(4)
C14 C1 C35 133.2(5)
C14 C1 C2 118.8(5)
C35 C1 C2 108.0(4)
C3 C2 N4 130.4(5)
C3 C2 C1 122.6(5)
N4 C2 C1 106.9(4)
C2 C3 C20 117.1(5)
C2 C3 C21 125.0(5)
C20 C3 C21 117.7(5)
C5 C4 C20 120.9(5)
C5 C4 C22 118.2(5)
C20 C4 C22 120.9(5)
C6 C5 C4 119.9(5)
C6 C5 H5 120.0
C4 C5 H5 120.0
C5 C6 C16 121.8(5)
C5 C6 H6 119.1
C16 C6 H6 119.1
C8 C7 C17 121.3(5)
C8 C7 H7 119.4
C17 C7 H7 119.4
C7 C8 C9 121.4(5)
C7 C8 H8 119.3
C9 C8 H8 119.3
C8 C9 C19 119.4(5)
C8 C9 C28 120.0(5)
C19 C9 C28 120.6(5)
C11 C10 C19 118.7(5)
C11 C10 C29 119.9(5)
C19 C10 C29 121.1(5)
C12 C11 C10 120.8(5)
C12 C11 H11 119.6
C10 C11 H11 119.6
C11 C12 C13 122.3(5)
C11 C12 H12 118.8
C13 C12 H12 118.8
C12 C13 C18 118.0(5)
C12 C13 C14 123.3(5)
C18 C13 C14 118.4(5)
C1 C14 C15 118.0(5)
C1 C14 C13 123.7(5)
C15 C14 C13 118.2(5)
C14 C15 C16 121.6(5)
C14 C15 C20 119.9(5)
C16 C15 C20 118.5(5)
C6 C16 C15 119.3(5)
C6 C16 C17 122.1(5)
C15 C16 C17 118.6(5)
C7 C17 C18 118.6(5)
C7 C17 C16 122.7(5)
C18 C17 C16 118.6(5)
C17 C18 C19 119.3(5)
C17 C18 C13 121.9(5)
C19 C18 C13 118.7(5)
C10 C19 C9 119.4(5)
C10 C19 C18 120.9(5)
C9 C19 C18 119.7(5)
C4 C20 C3 119.8(5)
C4 C20 C15 119.6(5)
C3 C20 C15 120.6(5)
O1 C21 N1 120.4(5)
O1 C21 C3 121.6(5)
N1 C21 C3 117.9(5)
O2 C22 N1 121.6(5)
O2 C22 C4 122.7(6)
N1 C22 C4 115.6(5)
N1 C23 C24 111.8(5)
N1 C23 C26 112.5(5)
C24 C23 C26 116.1(6)
N1 C23 H23 105.1
C24 C23 H23 105.1
C26 C23 H23 105.1
C23 C24 C25 114.8(5)
C23 C24 H24A 108.6
C25 C24 H24A 108.6
C23 C24 H24B 108.6
C25 C24 H24B 108.6
H24A C24 H24B 107.5
C24 C25 H25A 109.5
C24 C25 H25B 109.5
H25A C25 H25B 109.5
C24 C25 H25C 109.5
H25A C25 H25C 109.5
H25B C25 H25C 109.5
C23 C26 C27 115.2(5)
C23 C26 H26A 108.5
C27 C26 H26A 108.5
C23 C26 H26B 108.5
C27 C26 H26B 108.5
H26A C26 H26B 107.5
C26 C27 H27A 109.5
C26 C27 H27B 109.5
H27A C27 H27B 109.5
C26 C27 H27C 109.5
H27A C27 H27C 109.5
H27B C27 H27C 109.5
O3 C28 N2 122.0(5)
O3 C28 C9 121.0(6)
N2 C28 C9 117.0(5)
O4 C29 N2 120.4(5)
O4 C29 C10 122.2(6)
N2 C29 C10 117.3(5)
C31 C30 N2 113.5(8)
C31 C30 C33 133.6(9)
N2 C30 C33 110.6(7)
C31 C30 H30 94.9
N2 C30 H30 94.9
C33 C30 H30 94.9
C30 C31 C32 124.5(11)
C30 C31 H31A 106.2
C32 C31 H31A 106.2
C30 C31 H31B 106.2
C32 C31 H31B 106.2
H31A C31 H31B 106.4
C31 C32 H32A 109.5
C31 C32 H32B 109.5
H32A C32 H32B 109.5
C31 C32 H32C 109.5
H32A C32 H32C 109.5
H32B C32 H32C 109.5
C34 C33 C30 117.5(10)
C34 C33 H33A 107.9
C30 C33 H33A 107.9
C34 C33 H33B 107.9
C30 C33 H33B 107.9
H33A C33 H33B 107.2
C33 C34 H34A 109.5
C33 C34 H34B 109.5
H34A C34 H34B 109.5
C33 C34 H34C 109.5
H34A C34 H34C 109.5
H34B C34 H34C 109.5
C43 C35 C1 105.4(5)
C43 C35 C36 124.2(5)
C1 C35 C36 128.3(5)
C35 C36 C37 113.4(4)
C35 C36 H36A 108.9
C37 C36 H36A 108.9
C35 C36 H36B 108.9
C37 C36 H36B 108.9
H36A C36 H36B 107.7
C36 C37 C38 114.5(5)
C36 C37 H37A 108.6
C38 C37 H37A 108.6
C36 C37 H37B 108.6
C38 C37 H37B 108.6
H37A C37 H37B 107.6
C39 C38 C37 113.0(5)
C39 C38 H38A 109.0
C37 C38 H38A 109.0
C39 C38 H38B 109.0
C37 C38 H38B 109.0
H38A C38 H38B 107.8
N3 C39 C38 113.9(5)
N3 C39 H39A 108.8
C38 C39 H39A 108.8
N3 C39 H39B 108.8
C38 C39 H39B 108.8
H39A C39 H39B 107.7
N3 C40 C41 109.3(5)
N3 C40 H40A 109.8
C41 C40 H40A 109.8
N3 C40 H40B 109.8
C41 C40 H40B 109.8
H40A C40 H40B 108.3
C40 C41 C42 110.2(5)
C40 C41 H41A 109.6
C42 C41 H41A 109.6
C40 C41 H41B 109.6
C42 C41 H41B 109.6
H41A C41 H41B 108.1
N4 C42 C41 108.9(5)
N4 C42 H42A 109.9
C41 C42 H42A 109.9
N4 C42 H42B 109.9
C41 C42 H42B 109.9
H42A C42 H42B 108.3
N3 C43 N4 120.5(5)
N3 C43 C35 127.8(5)
N4 C43 C35 111.7(4)
Cl2 C44 Cl1 112.2(4)
Cl2 C44 H44A 109.2
Cl1 C44 H44A 109.2
Cl2 C44 H44B 109.2
Cl1 C44 H44B 109.2
H44A C44 H44B 107.9
C58 C45 C79 132.8(5)
C58 C45 C46 119.7(5)
C79 C45 C46 107.5(5)
N8 C46 C47 131.4(5)
N8 C46 C45 107.3(5)
C47 C46 C45 121.3(5)
C46 C47 C64 118.2(5)
C46 C47 C65 123.4(5)
C64 C47 C65 118.0(5)
C49 C48 C64 121.2(5)
C49 C48 C66 117.3(5)
C64 C48 C66 121.3(5)
C50 C49 C48 120.0(5)
C50 C49 H49 120.0
C48 C49 H49 120.0
C49 C50 C60 121.6(5)
C49 C50 H50 119.2
C60 C50 H50 119.2
C52 C51 C61 121.3(5)
C52 C51 H51 119.4
C61 C51 H51 119.4
C51 C52 C53 121.2(5)
C51 C52 H52 119.4
C53 C52 H52 119.4
C52 C53 C63 119.4(5)
C52 C53 C72 119.8(5)
C63 C53 C72 120.8(5)
C55 C54 C63 120.2(5)
C55 C54 C73 119.6(5)
C63 C54 C73 120.2(5)
C54 C55 C56 120.2(5)
C54 C55 H55 119.9
C56 C55 H55 119.9
C57 C56 C55 121.3(5)
C57 C56 H56 119.3
C55 C56 H56 119.3
C56 C57 C62 118.7(5)
C56 C57 C58 122.5(5)
C62 C57 C58 118.7(5)
C45 C58 C59 118.1(5)
C45 C58 C57 124.2(5)
C59 C58 C57 117.4(5)
C60 C59 C58 121.0(5)
C60 C59 C64 119.1(5)
C58 C59 C64 119.7(5)
C50 C60 C59 119.2(5)
C50 C60 C61 121.1(5)
C59 C60 C61 119.6(5)
C51 C61 C62 119.0(5)
C51 C61 C60 123.6(5)
C62 C61 C60 117.3(5)
C61 C62 C57 122.0(5)
C61 C62 C63 119.1(5)
C57 C62 C63 118.9(5)
C54 C63 C53 120.6(5)
C54 C63 C62 119.8(5)
C53 C63 C62 119.6(5)
C48 C64 C47 120.3(5)
C48 C64 C59 118.9(5)
C47 C64 C59 120.7(5)
O5 C65 N5 120.3(5)
O5 C65 C47 122.2(5)
N5 C65 C47 117.5(5)
O6 C66 N5 120.5(5)
O6 C66 C48 122.2(5)
N5 C66 C48 117.3(5)
N5 C67 C68 110.9(5)
N5 C67 C70 111.5(5)
C68 C67 C70 116.1(5)
N5 C67 H67 105.9
C68 C67 H67 105.9
C70 C67 H67 105.9
C69 C68 C67 115.0(5)
C69 C68 H68A 108.5
C67 C68 H68A 108.5
C69 C68 H68B 108.5
C67 C68 H68B 108.5
H68A C68 H68B 107.5
C68 C69 H69A 109.5
C68 C69 H69B 109.5
H69A C69 H69B 109.5
C68 C69 H69C 109.5
H69A C69 H69C 109.5
H69B C69 H69C 109.5
C71 C70 C67 113.8(6)
C71 C70 H70A 108.8
C67 C70 H70A 108.8
C71 C70 H70B 108.8
C67 C70 H70B 108.8
H70A C70 H70B 107.7
C70 C71 H71A 109.5
C70 C71 H71B 109.5
H71A C71 H71B 109.5
C70 C71 H71C 109.5
H71A C71 H71C 109.5
H71B C71 H71C 109.5
O7 C72 N6 120.3(5)
O7 C72 C53 122.7(5)
N6 C72 C53 117.0(5)
O8 C73 N6 120.6(5)
O8 C73 C54 122.2(5)
N6 C73 C54 117.2(5)
C77 C74 C75 127.3(7)
C77 C74 N6 113.7(7)
C75 C74 N6 113.2(6)
C77 C74 H74 98.1
C75 C74 H74 98.1
N6 C74 H74 98.1
C74 C75 C76 118.7(7)
C74 C75 H75A 107.6
C76 C75 H75A 107.6
C74 C75 H75B 107.6
C76 C75 H75B 107.6
H75A C75 H75B 107.1
C75 C76 H76A 109.5
C75 C76 H76B 109.5
H76A C76 H76B 109.5
C75 C76 H76C 109.5
H76A C76 H76C 109.5
H76B C76 H76C 109.5
C74 C77 C78 120.1(8)
C74 C77 H77A 107.3
C78 C77 H77A 107.3
C74 C77 H77B 107.3
C78 C77 H77B 107.3
H77A C77 H77B 106.9
C77 C78 H78A 109.5
C77 C78 H78B 109.5
H78A C78 H78B 109.5
C77 C78 H78C 109.5
H78A C78 H78C 109.5
H78B C78 H78C 109.5
C87 C79 C45 105.6(5)
C87 C79 C80 124.2(5)
C45 C79 C80 128.1(5)
C79 C80 C81 113.7(5)
C79 C80 H80A 108.8
C81 C80 H80A 108.8
C79 C80 H80B 108.8
C81 C80 H80B 108.8
H80A C80 H80B 107.7
C80 C81 C82 113.6(6)
C80 C81 H81A 108.8
C82 C81 H81A 108.8
C80 C81 H81B 108.8
C82 C81 H81B 108.8
H81A C81 H81B 107.7
C83 C82 C81 113.2(5)
C83 C82 H82A 108.9
C81 C82 H82A 108.9
C83 C82 H82B 108.9
C81 C82 H82B 108.9
H82A C82 H82B 107.8
N7 C83 C82 112.5(5)
N7 C83 H83A 109.1
C82 C83 H83A 109.1
N7 C83 H83B 109.1
C82 C83 H83B 109.1
H83A C83 H83B 107.8
N7 C84 C85 109.8(5)
N7 C84 H84A 109.7
C85 C84 H84A 109.7
N7 C84 H84B 109.7
C85 C84 H84B 109.7
H84A C84 H84B 108.2
C84 C85 C86 110.6(6)
C84 C85 H85A 109.5
C86 C85 H85A 109.5
C84 C85 H85B 109.5
C86 C85 H85B 109.5
H85A C85 H85B 108.1
N8 C86 C85 110.2(5)
N8 C86 H86A 109.6
C85 C86 H86A 109.6
N8 C86 H86B 109.6
C85 C86 H86B 109.6
H86A C86 H86B 108.1
N7 C87 C79 128.1(5)
N7 C87 N8 120.1(5)
C79 C87 N8 111.8(5)
Cl4 C88 Cl3 115.1(5)
Cl4 C88 H88A 108.5
Cl3 C88 H88A 108.5
Cl4 C88 H88B 108.5
Cl3 C88 H88B 108.5
H88A C88 H88B 107.5

loop_
_geom_bond_atom_site_label_1
_geom_bond_atom_site_label_2
_geom_bond_distance
Cl1 C44 1.783(8)
Cl2 C44 1.729(8)
Cl3 C88 1.715(8)
Cl4 C88 1.690(9)
O1 C21 1.221(7)
O2 C22 1.210(7)
O3 C28 1.218(7)
O4 C29 1.211(7)
O5 C65 1.213(7)
O6 C66 1.220(6)
O7 C72 1.221(7)
O8 C73 1.214(7)
N1 C21 1.391(7)
N1 C22 1.394(8)
N1 C23 1.489(7)
N2 C28 1.390(8)
N2 C29 1.401(8)
N2 C30 1.503(8)
N3 C43 1.343(7)
N3 C39 1.458(7)
N3 C40 1.461(7)
N4 C43 1.385(7)
N4 C2 1.385(7)
N4 C42 1.468(7)
N5 C66 1.391(7)
N5 C65 1.412(7)
N5 C67 1.488(7)
N6 C72 1.398(7)
N6 C73 1.401(8)
N6 C74 1.500(7)
N7 C87 1.351(7)
N7 C84 1.435(8)
N7 C83 1.469(7)
N8 C46 1.381(7)
N8 C87 1.391(7)
N8 C86 1.471(7)
C1 C14 1.408(7)
C1 C35 1.423(7)
C1 C2 1.447(7)
C2 C3 1.368(7)
C3 C20 1.423(7)
C3 C21 1.477(8)
C4 C5 1.385(8)
C4 C20 1.391(8)
C4 C22 1.491(8)
C5 C6 1.377(8)
C5 H5 0.9500
C6 C16 1.386(8)
C6 H6 0.9500
C7 C8 1.372(8)
C7 C17 1.402(8)
C7 H7 0.9500
C8 C9 1.374(8)
C8 H8 0.9500
C9 C19 1.410(8)
C9 C28 1.491(8)
C10 C11 1.391(8)
C10 C19 1.410(8)
C10 C29 1.467(8)
C11 C12 1.380(8)
C11 H11 0.9500
C12 C13 1.397(8)
C12 H12 0.9500
C13 C18 1.431(7)
C13 C14 1.451(7)
C14 C15 1.417(8)
C15 C16 1.425(7)
C15 C20 1.433(7)
C16 C17 1.464(8)
C17 C18 1.410(8)
C18 C19 1.425(8)
C23 C24 1.492(8)
C23 C26 1.515(9)
C23 H23 1.0000
C24 C25 1.507(9)
C24 H24A 0.9900
C24 H24B 0.9900
C25 H25A 0.9800
C25 H25B 0.9800
C25 H25C 0.9800
C26 C27 1.517(8)
C26 H26A 0.9900
C26 H26B 0.9900
C27 H27A 0.9800
C27 H27B 0.9800
C27 H27C 0.9800
C30 C31 1.392(15)
C30 C33 1.521(13)
C30 H30 1.0000
C31 C32 1.482(14)
C31 H31A 0.9900
C31 H31B 0.9900
C32 H32A 0.9800
C32 H32B 0.9800
C32 H32C 0.9800
C33 C34 1.443(14)
C33 H33A 0.9900
C33 H33B 0.9900
C34 H34A 0.9800
C34 H34B 0.9800
C34 H34C 0.9800
C35 C43 1.386(7)
C35 C36 1.508(7)
C36 C37 1.517(7)
C36 H36A 0.9900
C36 H36B 0.9900
C37 C38 1.527(8)
C37 H37A 0.9900
C37 H37B 0.9900
C38 C39 1.511(9)
C38 H38A 0.9900
C38 H38B 0.9900
C39 H39A 0.9900
C39 H39B 0.9900
C40 C41 1.499(9)
C40 H40A 0.9900
C40 H40B 0.9900
C41 C42 1.524(8)
C41 H41A 0.9900
C41 H41B 0.9900
C42 H42A 0.9900
C42 H42B 0.9900
C44 H44A 0.9900
C44 H44B 0.9900
C45 C58 1.401(8)
C45 C79 1.430(7)
C45 C46 1.454(8)
C46 C47 1.385(8)
C47 C64 1.422(8)
C47 C65 1.478(8)
C48 C49 1.385(8)
C48 C64 1.393(7)
C48 C66 1.468(8)
C49 C50 1.374(8)
C49 H49 0.9500
C50 C60 1.394(7)
C50 H50 0.9500
C51 C52 1.371(8)
C51 C61 1.396(8)
C51 H51 0.9500
C52 C53 1.388(8)
C52 H52 0.9500
C53 C63 1.401(8)
C53 C72 1.462(8)
C54 C55 1.386(8)
C54 C63 1.397(7)
C54 C73 1.472(8)
C55 C56 1.396(8)
C55 H55 0.9500
C56 C57 1.392(7)
C56 H56 0.9500
C57 C62 1.425(7)
C57 C58 1.449(8)
C58 C59 1.429(7)
C59 C60 1.415(7)
C59 C64 1.435(7)
C60 C61 1.459(7)
C61 C62 1.411(7)
C62 C63 1.431(7)
C67 C68 1.506(9)
C67 C70 1.515(9)
C67 H67 1.0000
C68 C69 1.505(10)
C68 H68A 0.9900
C68 H68B 0.9900
C69 H69A 0.9800
C69 H69B 0.9800
C69 H69C 0.9800
C70 C71 1.508(9)
C70 H70A 0.9900
C70 H70B 0.9900
C71 H71A 0.9800
C71 H71B 0.9800
C71 H71C 0.9800
C74 C77 1.438(12)
C74 C75 1.452(10)
C74 H74 1.0000
C75 C76 1.468(9)
C75 H75A 0.9900
C75 H75B 0.9900
C76 H76A 0.9800
C76 H76B 0.9800
C76 H76C 0.9800
C77 C78 1.490(13)
C77 H77A 0.9900
C77 H77B 0.9900
C78 H78A 0.9800
C78 H78B 0.9800
C78 H78C 0.9800
C79 C87 1.380(8)
C79 C80 1.510(7)
C80 C81 1.523(8)
C80 H80A 0.9900
C80 H80B 0.9900
C81 C82 1.528(9)
C81 H81A 0.9900
C81 H81B 0.9900
C82 C83 1.521(9)
C82 H82A 0.9900
C82 H82B 0.9900
C83 H83A 0.9900
C83 H83B 0.9900
C84 C85 1.501(9)
C84 H84A 0.9900
C84 H84B 0.9900
C85 C86 1.504(8)
C85 H85A 0.9900
C85 H85B 0.9900
C86 H86A 0.9900
C86 H86B 0.9900
C88 H88A 0.9900
C88 H88B 0.9900
